data_4315044
loop_
_publ_author_name
'Karim Adil'
'Armel Le Bail'
'Marc Leblanc'
'Vincent Maisonneuve'

_publ_section_title
;
 Novel Layered Hybrid Fluoroaluminate in the Composition Space Diagram of
 the Al(OH)3-HguaCl-HFaq-EtOH System
;
_journal_name_full 'Inorganic Chemistry'
_journal_page_first 2392
_journal_page_last 2397
_journal_paper_doi 10.1021/ic9022882
_journal_volume 49
_journal_year 2010
_chemical_formula_sum 'C2 H12 Al5 F17 N6'
_chemical_formula_weight 578.05
_space_group_IT_number 65
_symmetry_cell_setting orthorhombic
_symmetry_space_group_name_Hall '-C 2 2'
_symmetry_space_group_name_H-M 'C m m m'
_cell_angle_alpha 90.00000
_cell_angle_beta 90.00000
_cell_angle_gamma 90.00000
_cell_formula_units_Z 2
_cell_length_a 22.609(1)
_cell_length_b 9.638(1)
_cell_length_c 3.593(1)
_cell_measurement_temperature 293
_cell_volume 782.9(2)
_computing_structure_refinement FULLPROF
_diffrn_ambient_temperature 293
_diffrn_radiation_type X-ray
_diffrn_source_target Cu
_pd_meas_2theta_range_inc 0.020000
_pd_meas_2theta_range_max 90.00000
_pd_meas_2theta_range_min 3.00000
_pd_meas_number_of_points 4351
_pd_proc_2theta_range_inc 0.020000
_pd_proc_2theta_range_max 89.9610
_pd_proc_2theta_range_min 2.9610
_pd_proc_ls_prof_R_factor 5.8645
_pd_proc_ls_prof_wR_expected 3.2004
_pd_proc_ls_prof_wR_factor 7.6407
_pd_proc_wavelength 1.540560
_refine_ls_number_parameters 82
_refine_ls_number_reflns 491
_refine_ls_number_restraints 4
_refine_ls_R_I_factor 3.3676
_cod_data_source_file ic9022882_si_002.cif
_cod_data_source_block AL5F17
_cod_depositor_comments
;
The following automatic conversions were performed:

'_symmetry_cell_setting' value 'Orthorhombic' changed to
'orthorhombic' according to the built-in table from CIF Core
dictionary named 'cif_core.dic' version 2.4.1 from 2010-06-29.

Automatic conversion script
Id: cif_fix_values 1646 2011-03-28 12:23:43Z adriana 
;
_cod_original_cell_volume 783.0(1)
_cod_database_code 4315044
_pd_proc_ls_prof_cr_factor 12.1652
_pd_proc_ls_prof_cwr_factor 13.1322
_pd_proc_ls_prof_cwr_expected 5.5006
_pd_proc_ls_prof_chi2 5.6997
_pd_proc_ls_prof_echi2 5.7806

loop_
_symmetry_equiv_pos_as_xyz
x,y,z
x,-y,-z
-x,y,-z
-x,-y,z
-x,-y,-z
-x,y,z
x,-y,z
x,y,-z
x+1/2,y+1/2,z
x+1/2,-y+1/2,-z
-x+1/2,y+1/2,-z
-x+1/2,-y+1/2,z
-x+1/2,-y+1/2,-z
-x+1/2,y+1/2,z
x+1/2,-y+1/2,z
x+1/2,y+1/2,-z

loop_
_atom_site_label
_atom_site_fract_x
_atom_site_fract_y
_atom_site_fract_z
_atom_site_U_iso_or_equiv
_atom_site_occupancy
_atom_site_adp_type
_atom_site_type_symbol
Al1 0.0780(2) 0.1839(3) 0.00000 0.0185(12) 1.00000 Uiso Al
Al2 0.00000 0.50000 0.00000 0.023(2) 1.00000 Uiso Al
F1 0.0779(2) 0.1832(5) 0.50000 0.0484(19) 1.00000 Uiso F
F2 0.1504(2) 0.2290(6) 0.00000 0.0410(19) 1.00000 Uiso F
F3 0.0571(2) 0.3666(4) 0.00000 0.058(3) 1.00000 Uiso F
F4 0.00000 0.1479(6) 0.00000 0.047(3) 1.00000 Uiso F
F5 0.0969(3) 0.00000 0.00000 0.035(2) 1.00000 Uiso F
F6 0.00000 0.50000 0.50000 0.103(6) 1.00000 Uiso F
C 0.2344(5) 0.50000 0.50000 0.089(7) 1.00000 Uiso C
N1 0.2658(4) 0.6164(6) 0.50000 0.340(8) 1.00000 Uiso N
N2 0.1770(3) 0.50000 0.50000 0.036(5) 1.00000 Uiso N

loop_
_atom_type_symbol
_atom_type_scat_Cromer_Mann_a1
_atom_type_scat_Cromer_Mann_b1
_atom_type_scat_Cromer_Mann_a2
_atom_type_scat_Cromer_Mann_b2
_atom_type_scat_Cromer_Mann_a3
_atom_type_scat_Cromer_Mann_b3
_atom_type_scat_Cromer_Mann_a4
_atom_type_scat_Cromer_Mann_b4
_atom_type_scat_Cromer_Mann_c
_atom_type_scat_dispersion_real
_atom_type_scat_dispersion_imag
_atom_type_scat_source
al 6.42020 3.03870 1.90020 0.74260 1.59360 31.54720 1.96460 85.08860 1.11510 0.20400 0.24600 International_Tables_for_Crystallography_Vol.C(1991)_Tables_6.1.1.4_and_6.1.1.5
f 3.53920 10.28250 2.64120 4.29440 1.51700 0.26150 1.02430 26.14760 0.27760 0.06900 0.05300 International_Tables_for_Crystallography_Vol.C(1991)_Tables_6.1.1.4_and_6.1.1.5
c 2.31000 20.84390 1.02000 10.20750 1.58860 0.56870 0.86500 51.65120 0.21560 0.01700 0.00900 International_Tables_for_Crystallography_Vol.C(1991)_Tables_6.1.1.4_and_6.1.1.5
n 12.21260 0.00570 3.13220 9.89330 2.01250 28.99750 1.16630 0.58260 -11.52900 0.02900 0.01800 International_Tables_for_Crystallography_Vol.C(1991)_Tables_6.1.1.4_and_6.1.1.5

loop_
_geom_bond_atom_site_label_1
_geom_bond_atom_site_label_2
_geom_bond_distance
Al1 F1 1.796(2)
Al1 F2 1.695(6)
Al1 F3 1.823(5)
Al1 F4 1.796(3)
Al1 F5 1.823(5)
Al2 F3 1.822(4)
Al2 F6 1.796(2)
C N1 1.328(9)
C N2 1.30(1)
N1 F2 2.828(7)
N2 F2 3.227(5)
